data_2238717
loop_
_publ_author_name
'Stubbs, Amanda W.'
'Golen, James A.'
'Rheingold, Arnold L.'
'Manke, David R.'

_publ_section_title
;
 4,4'-Oxybis(2,6-dimethylpyridinium) bis(trifluoromethanesulfonate)
;
_journal_issue 11
_journal_name_full 'Acta Crystallographica Section E'
_journal_page_first o1633
_journal_page_last o1634
_journal_paper_doi 10.1107/S1600536813027505
_journal_volume 69
_journal_year 2013
_chemical_formula_iupac 'C14 H18 N2 O 2+, 2C F3 O3 S -'
_chemical_formula_moiety 'C14 H18 N2 O 2+, 2(C F3 O3 S -)'
_chemical_formula_sum 'C16 H18 F6 N2 O7 S2'
_chemical_formula_weight 528.44
_chemical_name_systematic
;
4,4'-Oxybis(2,6-dimethylpyridinium) bis(trifluoromethanesulfonate)
;
_space_group_IT_number 14
_symmetry_cell_setting monoclinic
_symmetry_space_group_name_Hall '-P 2yn'
_symmetry_space_group_name_H-M 'P 1 21/n 1'
_atom_sites_solution_hydrogens geom
_atom_sites_solution_primary direct
_atom_sites_solution_secondary difmap
_audit_creation_method SHELXL-97
_cell_angle_alpha 90.00
_cell_angle_beta 101.405(4)
_cell_angle_gamma 90.00
_cell_formula_units_Z 4
_cell_length_a 12.7397(18)
_cell_length_b 11.3610(16)
_cell_length_c 15.611(2)
_cell_measurement_reflns_used 5851
_cell_measurement_temperature 100(2)
_cell_measurement_theta_max 26.17
_cell_measurement_theta_min 2.42
_cell_volume 2214.9(5)
_computing_cell_refinement 'SAINT (Bruker, 2005)'
_computing_data_collection 'APEX2 (Bruker, 2005)'
_computing_data_reduction 'SAINT (Bruker, 2005)'
_computing_molecular_graphics 'SHELXTL (Sheldrick, 2008)'
_computing_publication_material 'SHELXTL (Sheldrick, 2008)'
_computing_structure_refinement 'SHELXL97 (Sheldrick, 2008)'
_computing_structure_solution 'SHELXS97 (Sheldrick, 2008)'
_diffrn_ambient_temperature 100(2)
_diffrn_measured_fraction_theta_full 0.998
_diffrn_measured_fraction_theta_max 0.999
_diffrn_measurement_device_type 'Bruker APEXII CCD'
_diffrn_measurement_method '\f and \w scans'
_diffrn_radiation_monochromator graphite
_diffrn_radiation_source 'fine-focus sealed tube'
_diffrn_radiation_type MoK\a
_diffrn_radiation_wavelength 0.71073
_diffrn_reflns_av_R_equivalents 0.0272
_diffrn_reflns_av_sigmaI/netI 0.0281
_diffrn_reflns_limit_h_max 15
_diffrn_reflns_limit_h_min -15
_diffrn_reflns_limit_k_max 10
_diffrn_reflns_limit_k_min -14
_diffrn_reflns_limit_l_max 19
_diffrn_reflns_limit_l_min -19
_diffrn_reflns_number 15390
_diffrn_reflns_theta_full 25.00
_diffrn_reflns_theta_max 26.02
_diffrn_reflns_theta_min 2.92
_exptl_absorpt_coefficient_mu 0.331
_exptl_absorpt_correction_T_max 0.9676
_exptl_absorpt_correction_T_min 0.9247
_exptl_absorpt_correction_type multi-scan
_exptl_absorpt_process_details '(SADABS; Bruker, 2005)'
_exptl_crystal_colour colourless
_exptl_crystal_density_diffrn 1.585
_exptl_crystal_density_method 'not measured'
_exptl_crystal_description block
_exptl_crystal_F_000 1080
_exptl_crystal_size_max 0.24
_exptl_crystal_size_mid 0.18
_exptl_crystal_size_min 0.10
_refine_diff_density_max 0.941
_refine_diff_density_min -1.036
_refine_ls_extinction_method none
_refine_ls_goodness_of_fit_ref 1.091
_refine_ls_hydrogen_treatment mixed
_refine_ls_matrix_type full
_refine_ls_number_parameters 316
_refine_ls_number_reflns 4360
_refine_ls_number_restraints 53
_refine_ls_restrained_S_all 1.257
_refine_ls_R_factor_all 0.0621
_refine_ls_R_factor_gt 0.0490
_refine_ls_shift/su_max 0.023
_refine_ls_shift/su_mean 0.001
_refine_ls_structure_factor_coef Fsqd
_refine_ls_weighting_details 'calc w=1/[\s^2^(Fo^2^)+(0.0486P)^2^+3.6577P] where P=(Fo^2^+2Fc^2^)/3'
_refine_ls_weighting_scheme calc
_refine_ls_wR_factor_gt 0.1171
_refine_ls_wR_factor_ref 0.1252
_reflns_number_gt 3546
_reflns_number_total 4360
_reflns_threshold_expression I>2sigma(I)
_cod_data_source_file ff2121.cif
_cod_data_source_block I
_cod_original_cell_volume 2214.8(6)
_cod_original_sg_symbol_H-M 'P 21/n'
_cod_database_code 2238717

loop_
_symmetry_equiv_pos_as_xyz
'x, y, z'
'-x+1/2, y+1/2, -z+1/2'
'-x, -y, -z'
'x-1/2, -y-1/2, z-1/2'

loop_
_atom_site_type_symbol
_atom_site_label
_atom_site_fract_x
_atom_site_fract_y
_atom_site_fract_z
_atom_site_U_iso_or_equiv
_atom_site_adp_type
_atom_site_calc_flag
_atom_site_refinement_flags
_atom_site_occupancy
_atom_site_symmetry_multiplicity
_atom_site_disorder_assembly
_atom_site_disorder_group
S S1 0.30074(6) 0.21804(7) 0.30451(5) 0.0244(2) Uani d D 1 1 . .
S S2 1.28559(6) 0.28663(8) 0.84123(5) 0.0261(2) Uani d . 1 1 . .
F F1 0.2582(5) -0.0159(3) 0.3316(4) 0.0595(7) Uani d PD 0.520(7) 1 A 1
F F2 0.3592(5) 0.0635(5) 0.4423(4) 0.0595(7) Uani d PD 0.520(7) 1 A 1
F F3 0.1942(4) 0.1172(5) 0.4014(4) 0.0595(7) Uani d PD 0.520(7) 1 A 1
F F1' 0.2686(5) 0.0044(4) 0.3063(4) 0.0595(7) Uani d PD 0.480(7) 1 A 2
F F2' 0.3863(4) 0.0710(5) 0.4133(4) 0.0595(7) Uani d PD 0.480(7) 1 A 2
F F3' 0.2151(5) 0.0891(5) 0.4199(3) 0.0595(7) Uani d PD 0.480(7) 1 A 2
F F4 1.45831(17) 0.3944(2) 0.92267(16) 0.0540(7) Uani d . 1 1 . .
F F5 1.33893(18) 0.36761(19) 1.00127(13) 0.0429(6) Uani d . 1 1 . .
F F6 1.3158(2) 0.5016(2) 0.90176(19) 0.0642(8) Uani d . 1 1 . .
O O1 0.81802(15) 0.55937(18) 0.51520(13) 0.0198(5) Uani d . 1 1 . .
O O2 0.3883(10) 0.178(3) 0.268(2) 0.065(4) Uani d PDU 0.64(8) 1 B 3
O O2' 0.3796(13) 0.206(3) 0.2489(14) 0.039(5) Uani d PDU 0.36(8) 1 B 4
O O3 0.19673(19) 0.2307(2) 0.24973(15) 0.0349(6) Uani d D 1 1 B .
O O4 0.32838(16) 0.30914(19) 0.36998(14) 0.0247(5) Uani d D 1 1 B .
O O5 1.33183(18) 0.1762(2) 0.87294(14) 0.0283(5) Uani d . 1 1 . .
O O6 1.3101(2) 0.3260(3) 0.75980(16) 0.0445(7) Uani d . 1 1 . .
O O7 1.17400(17) 0.3012(2) 0.84615(16) 0.0322(6) Uani d . 1 1 . .
N N1 0.53677(19) 0.3908(2) 0.42520(15) 0.0166(5) Uani d D 1 1 . .
H H1N 0.4755(19) 0.358(3) 0.408(2) 0.020 Uiso d D 1 1 . .
N N2 1.05589(19) 0.4233(2) 0.70080(15) 0.0180(5) Uani d D 1 1 . .
H H2N 1.099(2) 0.386(3) 0.7421(18) 0.022 Uiso d D 1 1 . .
C C1 0.7249(2) 0.4988(3) 0.48821(18) 0.0163(6) Uani d . 1 1 . .
C C2 0.6599(2) 0.5394(3) 0.41160(18) 0.0184(6) Uani d . 1 1 . .
H H2A 0.6811 0.6052 0.3815 0.022 Uiso calc R 1 1 . .
C C3 0.5646(2) 0.4833(3) 0.38005(18) 0.0177(6) Uani d . 1 1 . .
C C4 0.5987(2) 0.3485(3) 0.49946(18) 0.0164(6) Uani d . 1 1 . .
C C5 0.6942(2) 0.4040(3) 0.53340(18) 0.0167(6) Uani d . 1 1 . .
H H5A 0.7379 0.3778 0.5865 0.020 Uiso calc R 1 1 . .
C C6 0.4891(2) 0.5170(3) 0.29786(19) 0.0244(7) Uani d . 1 1 . .
H H6A 0.4711 0.4472 0.2610 0.037 Uiso calc R 1 1 . .
H H6B 0.5230 0.5759 0.2664 0.037 Uiso calc R 1 1 . .
H H6C 0.4237 0.5499 0.3123 0.037 Uiso calc R 1 1 . .
C C7 0.5605(2) 0.2412(3) 0.5387(2) 0.0255(7) Uani d . 1 1 . .
H H7A 0.4840 0.2490 0.5389 0.038 Uiso calc R 1 1 . .
H H7B 0.6003 0.2319 0.5988 0.038 Uiso calc R 1 1 . .
H H7C 0.5722 0.1721 0.5042 0.038 Uiso calc R 1 1 . .
C C8 0.8979(2) 0.5106(3) 0.57885(18) 0.0164(6) Uani d . 1 1 . .
C C9 0.9320(2) 0.5738(3) 0.65427(19) 0.0197(6) Uani d . 1 1 . .
H H9A 0.9006 0.6475 0.6631 0.024 Uiso calc R 1 1 . .
C C10 1.0135(2) 0.5270(3) 0.71692(19) 0.0204(6) Uani d . 1 1 . .
C C11 1.0248(2) 0.3602(3) 0.62686(19) 0.0184(6) Uani d . 1 1 . .
C C12 0.9443(2) 0.4049(3) 0.56316(19) 0.0178(6) Uani d . 1 1 . .
H H12A 0.9212 0.3640 0.5097 0.021 Uiso calc R 1 1 . .
C C13 1.0564(3) 0.5851(3) 0.8025(2) 0.0358(9) Uani d . 1 1 . .
H H13A 1.0534 0.5298 0.8501 0.054 Uiso calc R 1 1 . .
H H13B 1.0131 0.6547 0.8088 0.054 Uiso calc R 1 1 . .
H H13C 1.1308 0.6089 0.8046 0.054 Uiso calc R 1 1 . .
C C14 1.0780(3) 0.2449(3) 0.6199(2) 0.0268(7) Uani d . 1 1 . .
H H14A 1.1537 0.2503 0.6483 0.040 Uiso calc R 1 1 . .
H H14B 1.0725 0.2247 0.5581 0.040 Uiso calc R 1 1 . .
H H14C 1.0429 0.1839 0.6485 0.040 Uiso calc R 1 1 . .
C C15 0.2854(2) 0.0901(3) 0.3686(2) 0.0548(13) Uani d D 1 1 A .
C C16 1.3531(3) 0.3933(3) 0.9209(3) 0.0378(9) Uani d . 1 1 . .

loop_
_atom_site_aniso_label
_atom_site_aniso_U_11
_atom_site_aniso_U_22
_atom_site_aniso_U_33
_atom_site_aniso_U_12
_atom_site_aniso_U_13
_atom_site_aniso_U_23
S1 0.0170(4) 0.0248(4) 0.0308(4) -0.0001(3) 0.0029(3) -0.0091(3)
S2 0.0188(4) 0.0357(5) 0.0208(4) -0.0053(3) -0.0038(3) 0.0133(3)
F1 0.0720(13) 0.0293(11) 0.0614(17) -0.0171(9) -0.0252(11) 0.0380(11)
F2 0.0720(13) 0.0293(11) 0.0614(17) -0.0171(9) -0.0252(11) 0.0380(11)
F3 0.0720(13) 0.0293(11) 0.0614(17) -0.0171(9) -0.0252(11) 0.0380(11)
F1' 0.0720(13) 0.0293(11) 0.0614(17) -0.0171(9) -0.0252(11) 0.0380(11)
F2' 0.0720(13) 0.0293(11) 0.0614(17) -0.0171(9) -0.0252(11) 0.0380(11)
F3' 0.0720(13) 0.0293(11) 0.0614(17) -0.0171(9) -0.0252(11) 0.0380(11)
F4 0.0295(12) 0.0722(17) 0.0517(14) -0.0213(12) -0.0126(10) 0.0118(12)
F5 0.0547(14) 0.0371(12) 0.0327(11) 0.0026(10) -0.0012(10) -0.0034(9)
F6 0.0656(17) 0.0273(13) 0.084(2) -0.0100(12) -0.0240(14) 0.0171(12)
O1 0.0126(9) 0.0218(11) 0.0226(11) -0.0023(8) -0.0029(8) 0.0070(9)
O2 0.050(4) 0.060(7) 0.096(8) 0.011(4) 0.041(4) -0.024(6)
O2' 0.035(6) 0.039(8) 0.047(8) 0.003(4) 0.017(5) -0.011(5)
O3 0.0352(13) 0.0293(13) 0.0318(13) -0.0027(11) -0.0139(10) -0.0049(10)
O4 0.0194(11) 0.0242(12) 0.0279(12) -0.0032(9) -0.0019(9) -0.0056(9)
O5 0.0270(12) 0.0356(13) 0.0202(11) 0.0024(10) -0.0002(9) 0.0045(10)
O6 0.0331(14) 0.071(2) 0.0257(13) -0.0148(13) -0.0037(10) 0.0244(13)
O7 0.0202(11) 0.0377(14) 0.0354(13) -0.0016(10) -0.0024(10) 0.0132(11)
N1 0.0118(11) 0.0201(13) 0.0165(12) -0.0003(10) -0.0004(9) -0.0007(10)
N2 0.0136(11) 0.0239(14) 0.0152(12) 0.0018(10) -0.0004(9) 0.0021(10)
C1 0.0118(13) 0.0184(14) 0.0181(14) 0.0011(11) 0.0013(11) -0.0007(11)
C2 0.0161(13) 0.0225(16) 0.0168(14) 0.0015(12) 0.0040(11) 0.0058(12)
C3 0.0162(14) 0.0213(15) 0.0157(13) 0.0042(12) 0.0035(11) 0.0019(12)
C4 0.0155(13) 0.0184(15) 0.0148(13) 0.0021(11) 0.0020(11) 0.0012(11)
C5 0.0147(13) 0.0213(15) 0.0130(13) 0.0023(11) 0.0003(10) 0.0024(11)
C6 0.0175(14) 0.0340(18) 0.0191(15) 0.0005(13) -0.0026(12) 0.0071(13)
C7 0.0218(15) 0.0262(17) 0.0250(16) -0.0054(13) -0.0037(12) 0.0070(13)
C8 0.0104(12) 0.0207(15) 0.0175(14) -0.0027(11) 0.0012(10) 0.0050(11)
C9 0.0162(14) 0.0205(15) 0.0228(15) 0.0015(12) 0.0049(11) -0.0001(12)
C10 0.0172(14) 0.0264(16) 0.0172(14) -0.0002(12) 0.0028(11) -0.0020(12)
C11 0.0143(13) 0.0212(15) 0.0190(14) -0.0019(12) 0.0012(11) 0.0005(12)
C12 0.0138(13) 0.0236(16) 0.0150(13) -0.0028(12) 0.0002(11) -0.0018(12)
C13 0.0367(19) 0.042(2) 0.0243(17) 0.0095(16) -0.0037(15) -0.0122(15)
C14 0.0226(15) 0.0240(17) 0.0303(17) 0.0034(13) -0.0033(13) -0.0024(14)
C15 0.040(2) 0.025(2) 0.080(3) -0.0091(18) -0.033(2) 0.004(2)
C16 0.0332(19) 0.032(2) 0.041(2) -0.0067(16) -0.0092(16) 0.0111(16)

loop_
_atom_type_symbol
_atom_type_description
_atom_type_scat_dispersion_real
_atom_type_scat_dispersion_imag
_atom_type_scat_source
C C 0.0033 0.0016 'International Tables Vol C Tables 4.2.6.8 and 6.1.1.4'
H H 0.0000 0.0000 'International Tables Vol C Tables 4.2.6.8 and 6.1.1.4'
N N 0.0061 0.0033 'International Tables Vol C Tables 4.2.6.8 and 6.1.1.4'
O O 0.0106 0.0060 'International Tables Vol C Tables 4.2.6.8 and 6.1.1.4'
S S 0.1246 0.1234 'International Tables Vol C Tables 4.2.6.8 and 6.1.1.4'
F F 0.0171 0.0103 'International Tables Vol C Tables 4.2.6.8 and 6.1.1.4'

loop_
_geom_angle_atom_site_label_1
_geom_angle_atom_site_label_2
_geom_angle_atom_site_label_3
_geom_angle
O2 S1 O3 120.0(12)
O2 S1 O4 114.2(5)
O3 S1 O4 114.57(14)
O3 S1 O2' 108.6(9)
O4 S1 O2' 112.7(8)
O2 S1 C15 98.1(16)
O3 S1 C15 102.94(14)
O4 S1 C15 102.87(14)
O2' S1 C15 114.8(13)
O5 S2 O6 115.54(17)
O5 S2 O7 115.02(14)
O6 S2 O7 113.47(15)
O5 S2 C16 103.86(15)
O6 S2 C16 103.92(17)
O7 S2 C16 102.88(17)
C1 O1 C8 119.3(2)
C3 N1 C4 123.6(2)
C3 N1 H1N 119(2)
C4 N1 H1N 117(2)
C10 N2 C11 124.5(3)
C10 N2 H2N 120(2)
C11 N2 H2N 114(2)
O1 C1 C5 123.4(2)
O1 C1 C2 115.6(3)
C5 C1 C2 121.0(3)
C3 C2 C1 119.2(3)
C3 C2 H2A 120.4
C1 C2 H2A 120.4
N1 C3 C2 118.6(3)
N1 C3 C6 117.2(3)
C2 C3 C6 124.2(3)
N1 C4 C5 119.1(3)
N1 C4 C7 117.4(3)
C5 C4 C7 123.4(3)
C4 C5 C1 118.4(3)
C4 C5 H5A 120.8
C1 C5 H5A 120.8
C3 C6 H6A 109.5
C3 C6 H6B 109.5
H6A C6 H6B 109.5
C3 C6 H6C 109.5
H6A C6 H6C 109.5
H6B C6 H6C 109.5
C4 C7 H7A 109.5
C4 C7 H7B 109.5
H7A C7 H7B 109.5
C4 C7 H7C 109.5
H7A C7 H7C 109.5
H7B C7 H7C 109.5
C9 C8 C12 122.1(3)
C9 C8 O1 117.9(3)
C12 C8 O1 119.9(3)
C8 C9 C10 118.1(3)
C8 C9 H9A 121.0
C10 C9 H9A 121.0
N2 C10 C9 118.6(3)
N2 C10 C13 117.8(3)
C9 C10 C13 123.6(3)
N2 C11 C12 118.2(3)
N2 C11 C14 118.0(3)
C12 C11 C14 123.8(3)
C11 C12 C8 118.4(3)
C11 C12 H12A 120.8
C8 C12 H12A 120.8
C10 C13 H13A 109.5
C10 C13 H13B 109.5
H13A C13 H13B 109.5
C10 C13 H13C 109.5
H13A C13 H13C 109.5
H13B C13 H13C 109.5
C11 C14 H14A 109.5
C11 C14 H14B 109.5
H14A C14 H14B 109.5
C11 C14 H14C 109.5
H14A C14 H14C 109.5
H14B C14 H14C 109.5
F3' C15 F2' 112.1(4)
F3' C15 F1' 113.4(4)
F2' C15 F1' 104.6(4)
F1 C15 F2 103.8(4)
F1 C15 F3 101.0(4)
F2 C15 F3 102.9(4)
F3' C15 S1 120.6(3)
F1 C15 S1 122.0(3)
F2' C15 S1 102.7(3)
F1' C15 S1 101.5(3)
F2 C15 S1 121.0(3)
F3 C15 S1 102.5(3)
F6 C16 F5 107.7(3)
F6 C16 F4 107.9(3)
F5 C16 F4 107.7(3)
F6 C16 S2 111.2(2)
F5 C16 S2 111.3(2)
F4 C16 S2 110.9(3)

loop_
_geom_bond_atom_site_label_1
_geom_bond_atom_site_label_2
_geom_bond_distance
S1 O2 1.422(6)
S1 O3 1.435(2)
S1 O4 1.448(2)
S1 O2' 1.459(9)
S1 C15 1.797(4)
S2 O5 1.432(2)
S2 O6 1.439(2)
S2 O7 1.448(2)
S2 C16 1.825(4)
F1 C15 1.352(4)
F2 C15 1.368(4)
F3 C15 1.393(4)
F1' C15 1.364(4)
F2' C15 1.353(4)
F3' C15 1.314(4)
F4 C16 1.335(4)
F5 C16 1.334(4)
F6 C16 1.332(4)
O1 C1 1.364(3)
O1 C8 1.389(3)
N1 C3 1.351(4)
N1 C4 1.354(4)
N1 H1N 0.86(2)
N2 C10 1.340(4)
N2 C11 1.350(4)
N2 H2N 0.87(2)
C1 C5 1.386(4)
C1 C2 1.392(4)
C2 C3 1.373(4)
C2 H2A 0.9500
C3 C6 1.493(4)
C4 C5 1.380(4)
C4 C7 1.488(4)
C5 H5A 0.9500
C6 H6A 0.9800
C6 H6B 0.9800
C6 H6C 0.9800
C7 H7A 0.9800
C7 H7B 0.9800
C7 H7C 0.9800
C8 C9 1.374(4)
C8 C12 1.382(4)
C9 C10 1.384(4)
C9 H9A 0.9500
C10 C13 1.493(4)
C11 C12 1.376(4)
C11 C14 1.489(4)
C12 H12A 0.9500
C13 H13A 0.9800
C13 H13B 0.9800
C13 H13C 0.9800
C14 H14A 0.9800
C14 H14B 0.9800
C14 H14C 0.9800

loop_
_geom_hbond_atom_site_label_D
_geom_hbond_atom_site_label_H
_geom_hbond_atom_site_label_A
_geom_hbond_site_symmetry_A
_geom_hbond_distance_DH
_geom_hbond_distance_HA
_geom_hbond_distance_DA
_geom_hbond_angle_DHA
N1 H1N O4 . 0.86(2) 1.93(2) 2.783(3) 171(3)
N2 H2N O7 . 0.87(2) 1.97(2) 2.826(3) 169(3)
C2 H2A O6 3_766 0.95 2.36 3.170(4) 142.4
C6 H6B O6 3_766 0.98 2.50 3.383(4) 149.1
C7 H7B O3 4_666 0.98 2.47 3.421(4) 163.8
C9 H9A O3 3_666 0.95 2.44 3.293(4) 148.8
C12 H12A O5 4_565 0.95 2.26 3.168(4) 160.1
C14 H14A O6 . 0.98 2.52 3.436(4) 154.9

loop_
_geom_torsion_atom_site_label_1
_geom_torsion_atom_site_label_2
_geom_torsion_atom_site_label_3
_geom_torsion_atom_site_label_4
_geom_torsion
C8 O1 C1 C5 15.1(4)
C8 O1 C1 C2 -165.8(3)
O1 C1 C2 C3 -180.0(3)
C5 C1 C2 C3 -0.9(4)
C4 N1 C3 C2 -1.3(4)
C4 N1 C3 C6 178.2(3)
C1 C2 C3 N1 0.6(4)
C1 C2 C3 C6 -178.8(3)
C3 N1 C4 C5 2.1(4)
C3 N1 C4 C7 -176.1(3)
N1 C4 C5 C1 -2.2(4)
C7 C4 C5 C1 175.8(3)
O1 C1 C5 C4 -179.3(3)
C2 C1 C5 C4 1.6(4)
C1 O1 C8 C9 -121.9(3)
C1 O1 C8 C12 61.5(3)
C12 C8 C9 C10 -1.9(4)
O1 C8 C9 C10 -178.4(2)
C11 N2 C10 C9 0.1(4)
C11 N2 C10 C13 179.5(3)
C8 C9 C10 N2 0.7(4)
C8 C9 C10 C13 -178.6(3)
C10 N2 C11 C12 0.3(4)
C10 N2 C11 C14 -178.4(3)
N2 C11 C12 C8 -1.4(4)
C14 C11 C12 C8 177.2(3)
C9 C8 C12 C11 2.3(4)
O1 C8 C12 C11 178.7(2)
O2 S1 C15 F3' 175.9(9)
O3 S1 C15 F3' -60.7(4)
O4 S1 C15 F3' 58.7(4)
O2' S1 C15 F3' -178.5(8)
O2 S1 C15 F1 -63.4(9)
O3 S1 C15 F1 60.0(4)
O4 S1 C15 F1 179.4(4)
O2' S1 C15 F1 -57.7(9)
O2 S1 C15 F2' 50.2(9)
O3 S1 C15 F2' 173.7(4)
O4 S1 C15 F2' -67.0(4)
O2' S1 C15 F2' 55.9(9)
O2 S1 C15 F1' -57.8(8)
O3 S1 C15 F1' 65.6(3)
O4 S1 C15 F1' -175.0(3)
O2' S1 C15 F1' -52.2(8)
O2 S1 C15 F2 71.3(9)
O3 S1 C15 F2 -165.3(4)
O4 S1 C15 F2 -45.9(4)
O2' S1 C15 F2 76.9(9)
O2 S1 C15 F3 -175.1(8)
O3 S1 C15 F3 -51.7(3)
O4 S1 C15 F3 67.7(3)
O2' S1 C15 F3 -169.4(8)
O5 S2 C16 F6 -178.0(3)
O6 S2 C16 F6 60.8(3)
O7 S2 C16 F6 -57.8(3)
O5 S2 C16 F5 -57.9(3)
O6 S2 C16 F5 -179.2(3)
O7 S2 C16 F5 62.3(3)
O5 S2 C16 F4 62.0(3)
O6 S2 C16 F4 -59.3(3)
O7 S2 C16 F4 -177.8(2)
